data_8104506
loop_
_publ_author_name
'Murakami, T.'
'Takeuchi, Y.'
'Yamanaka, T.'

_publ_section_title
;
 X-ray studies on protoenstatite II. Effect of temperature on the
 structure up to near the incongruent melting point
;
_journal_name_full 'Zeitschrift fuer Kristallographie (149,1979-)'
_journal_page_first 263
_journal_page_last 275
_journal_volume 166
_journal_year 1984
_chemical_formula_sum 'Mg O3 Si'
_chemical_name_systematic 'Mg (Si O3)'
_space_group_IT_number 60
_symmetry_space_group_name_Hall '-P 2n 2ab'
_symmetry_space_group_name_H-M 'P b c n'
_cell_angle_alpha 90
_cell_angle_beta 90
_cell_angle_gamma 90
_cell_formula_units_Z 8
_cell_length_a 9.349
_cell_length_b 8.929
_cell_length_c 5.361
_cell_volume 447.521
_citation_journal_id_ASTM ZEKRDZ
_cod_data_source_file Murakami_ZEKRDZ_1984_1907.cif
_cod_data_source_block Mg1O3Si1
_cod_original_cell_volume 447.5214
_cod_original_formula_sum 'Mg1 O3 Si1'
_cod_database_code 8104506

loop_
_symmetry_equiv_pos_as_xyz
x,y,z
-x+1/2,-y+1/2,z+1/2
x+1/2,-y+1/2,-z
-x,y,-z+1/2
-x,-y,-z
x-1/2,y-1/2,-z-1/2
-x-1/2,y-1/2,z
x,-y,z-1/2

loop_
_atom_site_label
_atom_site_type_symbol
_atom_site_fract_x
_atom_site_fract_y
_atom_site_fract_z
_atom_site_occupancy
_atom_site_U_iso_or_equiv
O3 O-2 0.346 0.983 0.313 1 0.0
Mg2 Mg+2 0 0.265 0.25 1 0.0
O2 O-2 0.383 0.246 0.065 1 0.0
Mg1 Mg+2 0 0.102 0.75 1 0.0
O1 O-2 0.124 0.094 0.079 1 0.0
Si1 Si+4 0.2902 0.0899 0.0743 1 0.0
